data_9014196
loop_
_publ_author_name
'Amoros, P.'
'Beltran-Porter D'
'Le Bail, A.'
'Ferey, G.'
'Villeneuve, G.'

_publ_section_title
;
 Crystal structure of A(VO2)(HPO4)(A=NH4,K,Rb) solved
 from X-ray powder diffraction
 _cod_database_code 1000079
;
_journal_name_full 'European Journal of Solid State and Inorganic Chemistry'
_journal_page_first 599
_journal_page_last 607
_journal_volume 25
_journal_year 1988
_chemical_formula_sum 'K O6 P V'
_space_group_IT_number 61
_symmetry_space_group_name_Hall '-P 2ac 2ab'
_symmetry_space_group_name_H-M 'P b c a'
_cell_angle_alpha 90
_cell_angle_beta 90
_cell_angle_gamma 90
_cell_length_a 6.7550
_cell_length_b 9.1026
_cell_length_c 17.0808
_cell_formula_units_Z 8
_cell_volume 1050.265
_database_code_amcsd 0012523
_exptl_crystal_density_diffrn 2.745
_cod_duplicate_entry 1000079
_cod_original_formula_sum 'K V P O6'
_cod_database_code 9014196
_amcsd_formula_title K(VO2)(HPO4)

loop_
_space_group_symop_operation_xyz
x,y,z
x,1/2-y,1/2+z
-x,1/2+y,1/2-z
1/2-x,1/2+y,z
1/2+x,1/2-y,-z
1/2+x,y,1/2-z
1/2-x,-y,1/2+z
-x,-y,-z

loop_
_atom_site_label
_atom_site_fract_x
_atom_site_fract_y
_atom_site_fract_z
K 0.27660 0.81240 0.10050
V 0.01750 0.94830 0.76060
P 0.80740 0.88760 0.59590
O1 0.88030 0.74320 0.55520
O2 0.76060 0.00340 0.52890
O3 0.10760 0.86570 0.85610
O4 0.48240 0.95370 0.84960
O5 -0.01990 0.88150 0.22460
O6 0.21520 0.10540 0.22380

loop_
_cod_related_entry_id
_cod_related_entry_database
_cod_related_entry_code
1 AMCSD 0012523
